data_1526786
loop_
_publ_author_name
'Kumada, N.'
'Taki, K.'
'Kinomura, N.'

_publ_section_title
;
 Single crystal structure refinement of a magnesium niobium oxide: Mg4 Nb2
 O9
;
_journal_name_full 'Materials Research Bulletin'
_journal_page_first 1017
_journal_page_last 1021
_journal_volume 35
_journal_year 2000
_chemical_formula_sum 'Mg4 Nb2 O9'
_space_group_IT_number 165
_symmetry_space_group_name_Hall '-P 3 2"c'
_symmetry_space_group_name_H-M 'P -3 c 1'
_cell_angle_alpha 90
_cell_angle_beta 90
_cell_angle_gamma 120
_cell_formula_units_Z 2
_cell_length_a 5.1612
_cell_length_b 5.1612
_cell_length_c 14.028
_cell_volume 323.614
_citation_journal_id_ASTM MRBUAC
_cod_data_source_file Kumada_MRBUAC_2000_281.cif
_cod_data_source_block Mg4Nb2O9
_cod_original_cell_volume 323.6143
_cod_database_code 1526786

loop_
_symmetry_equiv_pos_as_xyz
x,y,z
-y,x-y,z
-x+y,-x,z
y,x,-z+1/2
-x,-x+y,-z+1/2
x-y,-y,-z+1/2
-x,-y,-z
y,-x+y,-z
x-y,x,-z
-y,-x,z-1/2
x,x-y,z-1/2
-x+y,y,z-1/2

loop_
_atom_site_label
_atom_site_type_symbol
_atom_site_fract_x
_atom_site_fract_y
_atom_site_fract_z
_atom_site_occupancy
_atom_site_U_iso_or_equiv
Mg2 Mg+2 0.6667 0.3333 0.8074 1 0.0
O1 O-2 0.2877 0 0.25 1 0.0
Mg1 Mg+2 0.6667 0.3333 0.5167 1 0.0
Nb1 Nb+5 0 0 0.35783 1 0.0
O2 O-2 0.971 0.6556 0.4155 1 0.0
